data_1556885
loop_
_publ_author_name
'Duwald, Romain'
'Bosson, Johann'
'Pascal, Simon'
'Grass, St\'ephane'
'Zinna, Francesco'
'Besnard, C\'eline'
'Di Bari, Lorenzo'
'Jacquemin, Denis'
'Lacour, J\'er\^ome'

_publ_section_title
;
 Merging polyacenes and cationic helicenes: from weak to intense
 chiroptical properties in the far red region
;
_journal_issue 4
_journal_name_full 'Chemical Science'
_journal_page_first 1165
_journal_page_last 1169
_journal_paper_doi 10.1039/C9SC05407C
_journal_volume 11
_journal_year 2020
_chemical_formula_moiety 'F6 P, C59 H43 N4 O2, C2 H3 N'
_chemical_formula_sum 'C61 H46 F6 N5 O2 P'
_chemical_formula_weight 1026.00
_space_group_crystal_system monoclinic
_space_group_IT_number 15
_space_group_name_Hall '-C 2yc'
_space_group_name_H-M_alt 'C 1 2/c 1'
_atom_sites_solution_hydrogens geom
_atom_sites_solution_primary dual
_audit_creation_date 2019-01-08
_audit_creation_method
;
Olex2 1.2
(compiled 2018.05.29 svn.r3508 for OlexSys, GUI svn.r5506)
;
_audit_update_record
;
2019-10-21 deposited with the CCDC.	2019-12-05 downloaded from the CCDC.
;
_cell_angle_alpha 90
_cell_angle_beta 106.545(4)
_cell_angle_gamma 90
_cell_formula_units_Z 8
_cell_length_a 27.6234(11)
_cell_length_b 16.7146(5)
_cell_length_c 21.7661(9)
_cell_measurement_reflns_used 4769
_cell_measurement_temperature 180.00(10)
_cell_measurement_theta_max 68.3490
_cell_measurement_theta_min 4.0220
_cell_volume 9633.6(7)
_computing_cell_refinement 'CrysAlisPro 1.171.39.46 (Rigaku OD, 2018)'
_computing_data_collection 'CrysAlisPro 1.171.39.46 (Rigaku OD, 2018)'
_computing_data_reduction 'CrysAlisPro 1.171.39.46 (Rigaku OD, 2018)'
_computing_molecular_graphics 'Olex2 (Dolomanov et al., 2009)'
_computing_publication_material 'Olex2 (Dolomanov et al., 2009)'
_computing_structure_refinement 'ShelXL (Sheldrick, 2015)'
_computing_structure_solution 'ShelXT (Sheldrick, 2015)'
_diffrn_ambient_environment N~2~
_diffrn_ambient_temperature 180.00(10)
_diffrn_detector 'CCD plate'
_diffrn_detector_area_resol_mean 10.4670
_diffrn_detector_type Atlas
_diffrn_measured_fraction_theta_full 0.997
_diffrn_measured_fraction_theta_max 0.978
_diffrn_measurement_details
;
List of Runs (angles in degrees, time in seconds):

  # Type    Start    End  Width  t~exp~   \w     \q     \k     \f   Frames
#--------------------------------------------------------------------------
  1  \w    -62.00  30.00   1.00   25.00    --  -40.65  38.00   0.00   92
  2  \w   -107.00 -17.00   1.00   25.00    --  -40.65 -38.00-180.00   90
  3  \w   -113.00 -76.00   1.00   25.00    --  -40.65-138.00 -69.00   37
  4  \w     29.00  91.00   1.00   45.00    --  100.00 -30.00 150.00   62
  5  \w     73.00 168.00   1.00   45.00    --  100.00  45.00 -30.00   95
  6  \w    101.00 170.00   1.00   45.00    --  100.00 111.00-180.00   69
  7  \w    103.00 170.00   1.00   45.00    --  100.00 111.00 150.00   67
  8  \w    147.00 177.00   1.00   45.00    --  100.00 111.00   0.00   30
  9  \w     92.00 157.00   1.00   45.00    --  100.00  45.00  90.00   65
 10  \w    104.00 154.00   1.00   45.00    --  100.00 111.00  30.00   50
 11  \w    125.00 167.00   1.00   45.00    --  100.00 111.00 120.00   42
;
_diffrn_measurement_device 'four-circle diffractometer'
_diffrn_measurement_device_type 'SuperNova, Dual, Cu at home/near, Atlas'
_diffrn_measurement_method '\w scans'
_diffrn_orient_matrix_type 'CrysAlisPro convention (1999,Acta A55,543-557)'
_diffrn_orient_matrix_UB_11 -0.0454642000
_diffrn_orient_matrix_UB_12 -0.0347530000
_diffrn_orient_matrix_UB_13 -0.0517764000
_diffrn_orient_matrix_UB_21 0.0362826000
_diffrn_orient_matrix_UB_22 -0.0467847000
_diffrn_orient_matrix_UB_23 -0.0288289000
_diffrn_orient_matrix_UB_31 -0.0018106000
_diffrn_orient_matrix_UB_32 -0.0713761000
_diffrn_orient_matrix_UB_33 0.0440700000
_diffrn_radiation_monochromator mirror
_diffrn_radiation_probe x-ray
_diffrn_radiation_type CuK\a
_diffrn_radiation_wavelength 1.54184
_diffrn_reflns_av_R_equivalents 0.0359
_diffrn_reflns_av_unetI/netI 0.0466
_diffrn_reflns_Laue_measured_fraction_full 0.997
_diffrn_reflns_Laue_measured_fraction_max 0.978
_diffrn_reflns_limit_h_max 33
_diffrn_reflns_limit_h_min -32
_diffrn_reflns_limit_k_max 19
_diffrn_reflns_limit_k_min -20
_diffrn_reflns_limit_l_max 26
_diffrn_reflns_limit_l_min -24
_diffrn_reflns_number 20397
_diffrn_reflns_point_group_measured_fraction_full 0.997
_diffrn_reflns_point_group_measured_fraction_max 0.978
_diffrn_reflns_theta_full 67.684
_diffrn_reflns_theta_max 70.175
_diffrn_reflns_theta_min 4.036
_diffrn_source 'micro-focus sealed X-ray tube'
_diffrn_source_type 'SuperNova (Cu) X-ray Source'
_exptl_absorpt_coefficient_mu 1.151
_exptl_absorpt_correction_T_max 1.000
_exptl_absorpt_correction_T_min 0.849
_exptl_absorpt_correction_type gaussian
_exptl_absorpt_process_details
;
CrysAlisPro 1.171.39.46 (Rigaku Oxford Diffraction, 2018)
Numerical absorption correction based on gaussian integration over
			a multifaceted crystal model
Empirical absorption correction using spherical harmonics,
 implemented in SCALE3 ABSPACK scaling algorithm.
;
_exptl_crystal_colour red
_exptl_crystal_colour_primary red
_exptl_crystal_density_diffrn 1.415
_exptl_crystal_description plate
_exptl_crystal_F_000 4256
_exptl_crystal_size_max 0.127
_exptl_crystal_size_mid 0.089
_exptl_crystal_size_min 0.009
_refine_diff_density_max 0.596
_refine_diff_density_min -0.332
_refine_diff_density_rms 0.048
_refine_ls_extinction_method none
_refine_ls_goodness_of_fit_ref 1.023
_refine_ls_hydrogen_treatment constr
_refine_ls_matrix_type full
_refine_ls_number_parameters 745
_refine_ls_number_reflns 8977
_refine_ls_number_restraints 49
_refine_ls_restrained_S_all 1.024
_refine_ls_R_factor_all 0.0921
_refine_ls_R_factor_gt 0.0542
_refine_ls_shift/su_max 0.000
_refine_ls_shift/su_mean 0.000
_refine_ls_structure_factor_coef Fsqd
_refine_ls_weighting_details 'w=1/[\s^2^(Fo^2^)+(0.0840P)^2^] where P=(Fo^2^+2Fc^2^)/3'
_refine_ls_weighting_scheme calc
_refine_ls_wR_factor_gt 0.1332
_refine_ls_wR_factor_ref 0.1556
_reflns_Friedel_coverage 0.000
_reflns_number_gt 5789
_reflns_number_total 8977
_reflns_threshold_expression 'I > 2\s(I)'
_cod_data_source_file c9sc05407c2.cif
_cod_data_source_block compound6
_cod_depositor_comments
;Adding full bibliography for 1556884--1556886.cif.

 Adding full bibliography for 1556884--1556886.cif.
;
_cod_database_code 1556885
_shelx_shelxl_version_number 2017/1
_chemical_oxdiff_formula 'C61 H46 F6 N5 O2 P'
_shelx_space_group_comment
;
The symmetry employed for this shelxl refinement is uniquely defined
by the following loop, which should always be used as a source of
symmetry information in preference to the above space-group names.
They are only intended as comments.
;
_reflns_odcompleteness_completeness 99.72
_reflns_odcompleteness_iscentric 1
_reflns_odcompleteness_theta 66.97
_olex2_refinement_description
;
1. Fixed Uiso
 At 1.2 times of:
  All C(H) groups, All C(H,H) groups
 At 1.5 times of:
  All C(H,H,H) groups
2. Restrained distances
 C36B-C35 \\sim C35-C36
 with sigma of 0.02
 N34-C35B \\sim N34-C35
 with sigma of 0.02
 C36-C35 \\sim C35B-C36B
 with sigma of 0.02
 C37-C36 \\sim C36B-C37B
 with sigma of 0.02
 P1-F6 \\sim P1-F10 \\sim P1-F5 \\sim P1-F9 \\sim P1-F4 \\sim P1-F7 \\sim
P1-F11 \\sim P1-F8
 with sigma of 0.02
3. Rigid body (RIGU) restrains
 C36B, C37B, C35B
 with sigma for 1-2 distances of 0.004 and sigma for 1-3 distances of 0.004
 C35, C36, C37
 with sigma for 1-2 distances of 0.004 and sigma for 1-3 distances of 0.004
4. Others
 Sof(C35)=Sof(H35C)=Sof(H35D)=Sof(C36)=Sof(H36C)=Sof(H36D)=Sof(C37)=Sof(H37D)=
 Sof(H37E)=Sof(H37F)=1-FVAR(1)
 Sof(C36B)=Sof(H36A)=Sof(H36B)=Sof(C37B)=Sof(H37A)=Sof(H37B)=Sof(H37C)=
 Sof(C35B)=Sof(H35A)=Sof(H35B)=FVAR(1)
 Sof(F8)=Sof(F9)=Sof(F10)=Sof(F11)=1-FVAR(2)
 Sof(F4)=Sof(F5)=Sof(F6)=Sof(F7)=FVAR(2)
5.a Secondary CH2 refined with riding coordinates:
 C36B(H36A,H36B), C35B(H35A,H35B), C26(H26A,H26B), C27(H27A,H27B), C35(H35C,
 H35D), C36(H36C,H36D)
5.b Aromatic/amide H refined with riding coordinates:
 C3(H3), C7(H7), C8(H8), C9(H9), C10(H10), C11(H11), C13(H13), C14(H14),
 C15(H15), C16(H16), C20(H20), C22(H22), C23(H23), C30(H30), C31(H31), C32(H32),
  C42(H42), C43(H43), C46(H46), C50(H50), C51(H51), C52(H52), C53(H53),
 C54(H54), C56(H56), C57(H57), C58(H58), C59(H59), C64(H64)
5.c Idealised Me refined as rotating group:
 C37B(H37A,H37B,H37C), C28(H28A,H28B,H28C), C37(H37D,H37E,H37F), C72(H72A,H72B,
 H72C)
;
_olex2_submission_special_instructions 'No special instructions were received'
_oxdiff_exptl_absorpt_empirical_details
;
Empirical correction (ABSPACK) includes:
- Absorption correction using spherical harmonics
- Frame scaling
;
_oxdiff_exptl_absorpt_empirical_full_max 1.562
_oxdiff_exptl_absorpt_empirical_full_min 0.826

loop_
_space_group_symop_operation_xyz
'x, y, z'
'-x, y, -z+1/2'
'x+1/2, y+1/2, z'
'-x+1/2, y+1/2, -z+1/2'
'-x, -y, -z'
'x, -y, z-1/2'
'-x+1/2, -y+1/2, -z'
'x+1/2, -y+1/2, z-1/2'

loop_
_atom_site_label
_atom_site_type_symbol
_atom_site_fract_x
_atom_site_fract_y
_atom_site_fract_z
_atom_site_U_iso_or_equiv
_atom_site_adp_type
_atom_site_occupancy
_atom_site_site_symmetry_order
_atom_site_calc_flag
_atom_site_refinement_flags_posn
_atom_site_refinement_flags_adp
_atom_site_refinement_flags_occupancy
_atom_site_disorder_assembly
_atom_site_disorder_group
P1 P 0.49465(3) 0.80942(5) 0.63466(4) 0.0567(2) Uani 1 1 d D . . . .
F2 F 0.53837(8) 0.84277(16) 0.69218(11) 0.0994(7) Uani 1 1 d . . . . .
F3 F 0.45062(8) 0.77658(17) 0.57565(10) 0.1001(8) Uani 1 1 d . . . . .
F4 F 0.4786(10) 0.7553(17) 0.6845(6) 0.162(10) Uani 0.341(19) 1 d D . P A 3
F5 F 0.4635(6) 0.8788(12) 0.6514(10) 0.126(7) Uani 0.341(19) 1 d D . P A 3
F6 F 0.5071(7) 0.8589(15) 0.5803(4) 0.127(8) Uani 0.341(19) 1 d D . P A 3
F7 F 0.5268(6) 0.7393(15) 0.6171(10) 0.155(9) Uani 0.341(19) 1 d D . P A 3
F8 F 0.4972(3) 0.7272(4) 0.6662(5) 0.108(3) Uani 0.659(19) 1 d D . P A 4
F9 F 0.4507(2) 0.8364(7) 0.6624(3) 0.095(2) Uani 0.659(19) 1 d D . P A 4
F10 F 0.4929(2) 0.8952(4) 0.6025(5) 0.118(3) Uani 0.659(19) 1 d D . P A 4
F11 F 0.53803(19) 0.7863(5) 0.6039(3) 0.091(2) Uani 0.659(19) 1 d D . P A 4
O19 O 0.62638(8) 0.70259(15) 0.54758(9) 0.0684(6) Uani 1 1 d . . . . .
O62 O 0.70740(8) 0.24655(11) 0.63001(9) 0.0553(5) Uani 1 1 d . . . . .
N5 N 0.76580(8) 0.61743(12) 0.64809(10) 0.0408(5) Uani 1 1 d . . . . .
N25 N 0.70074(8) 0.65058(12) 0.94729(9) 0.0398(5) Uani 1 1 d . . . . .
N34 N 0.85882(8) 0.52501(13) 0.94907(11) 0.0463(5) Uani 1 1 d D . . . .
N48 N 0.62821(8) 0.37410(12) 0.73051(9) 0.0398(5) Uani 1 1 d . . . . .
C36B C 0.9191(3) 0.4440(5) 1.0304(4) 0.060(2) Uani 0.554(10) 1 d D U P B 1
H36A H 0.898039 0.450902 1.060015 0.072 Uiso 0.554(10) 1 calc R . P B 1
H36B H 0.907381 0.395434 1.004417 0.072 Uiso 0.554(10) 1 calc R . P B 1
C1 C 0.71623(9) 0.60947(13) 0.84782(11) 0.0348(5) Uani 1 1 d . . . . .
C37B C 0.9726(3) 0.4340(5) 1.0679(4) 0.102(3) Uani 0.554(10) 1 d D U P B 1
H37A H 0.975755 0.387875 1.096576 0.152 Uiso 0.554(10) 1 calc GR . P B 1
H37B H 0.984285 0.482297 1.093280 0.152 Uiso 0.554(10) 1 calc GR . P B 1
H37C H 0.993258 0.425083 1.038590 0.152 Uiso 0.554(10) 1 calc GR . P B 1
C2 C 0.70479(9) 0.62392(13) 0.77910(11) 0.0350(5) Uani 1 1 d . . . . .
C3 C 0.73982(9) 0.61044(13) 0.74514(11) 0.0355(5) Uani 1 1 d . . . . .
H3 H 0.771779 0.588290 0.766893 0.043 Uiso 1 1 calc R . . . .
C35B C 0.9128(4) 0.5168(10) 0.9863(9) 0.057(4) Uani 0.554(10) 1 d D U P B 1
H35A H 0.924104 0.565699 1.012096 0.068 Uiso 0.554(10) 1 calc R . P B 1
H35B H 0.933835 0.510282 0.956606 0.068 Uiso 0.554(10) 1 calc R . P B 1
C4 C 0.72932(9) 0.62851(13) 0.68013(12) 0.0368(5) Uani 1 1 d . . . . .
C6 C 0.81641(10) 0.59335(15) 0.68282(12) 0.0408(6) Uani 1 1 d . . . . .
C7 C 0.84996(11) 0.64986(17) 0.71650(15) 0.0562(7) Uani 1 1 d . . . . .
H7 H 0.839637 0.703862 0.718048 0.067 Uiso 1 1 calc R . . . .
C8 C 0.89903(12) 0.6268(2) 0.74813(18) 0.0733(10) Uani 1 1 d . . . . .
H8 H 0.922169 0.664970 0.772435 0.088 Uiso 1 1 calc R . . . .
C9 C 0.91438(12) 0.5490(2) 0.74450(16) 0.0666(9) Uani 1 1 d . . . . .
H9 H 0.948205 0.533828 0.765472 0.080 Uiso 1 1 calc R . . . .
C10 C 0.88067(11) 0.49321(18) 0.71045(14) 0.0557(7) Uani 1 1 d . . . . .
H10 H 0.891333 0.439655 0.707583 0.067 Uiso 1 1 calc R . . . .
C11 C 0.83137(10) 0.51488(16) 0.68045(13) 0.0474(6) Uani 1 1 d . . . . .
H11 H 0.807814 0.475907 0.658227 0.057 Uiso 1 1 calc R . . . .
C12 C 0.75500(10) 0.63204(14) 0.58183(12) 0.0428(6) Uani 1 1 d . . . . .
C13 C 0.79207(12) 0.62055(16) 0.55050(14) 0.0536(7) Uani 1 1 d . . . . .
H13 H 0.824806 0.602769 0.573842 0.064 Uiso 1 1 calc R . . . .
C14 C 0.78110(14) 0.63505(18) 0.48558(14) 0.0609(8) Uani 1 1 d . . . . .
H14 H 0.806691 0.627693 0.464771 0.073 Uiso 1 1 calc R . . . .
C15 C 0.73366(13) 0.66004(18) 0.45019(14) 0.0602(8) Uani 1 1 d . . . . .
H15 H 0.726443 0.668193 0.405289 0.072 Uiso 1 1 calc R . . . .
C16 C 0.69706(12) 0.67298(17) 0.48056(13) 0.0531(7) Uani 1 1 d . . . . .
H16 H 0.664592 0.691176 0.456581 0.064 Uiso 1 1 calc R . . . .
C17 C 0.70719(11) 0.65955(15) 0.54688(12) 0.0451(6) Uani 1 1 d . . . . .
C18 C 0.66774(10) 0.67599(16) 0.57758(12) 0.0465(6) Uani 1 1 d . . . . .
C19 C 0.68130(9) 0.65896(14) 0.64694(12) 0.0394(5) Uani 1 1 d . . . . .
C20 C 0.64675(9) 0.67441(14) 0.68067(12) 0.0402(5) Uani 1 1 d . . . . .
H20 H 0.614661 0.695834 0.658552 0.048 Uiso 1 1 calc R . . . .
C21 C 0.65776(9) 0.65940(14) 0.74623(11) 0.0377(5) Uani 1 1 d . . . . .
C22 C 0.62419(9) 0.68339(15) 0.78193(12) 0.0409(6) Uani 1 1 d . . . . .
H22 H 0.591731 0.703314 0.759644 0.049 Uiso 1 1 calc R . . . .
C23 C 0.63728(9) 0.67857(15) 0.84661(12) 0.0417(6) Uani 1 1 d . . . . .
H23 H 0.614537 0.696862 0.869093 0.050 Uiso 1 1 calc R . . . .
C24 C 0.68519(9) 0.64606(13) 0.88139(12) 0.0376(5) Uani 1 1 d . . . . .
C26 C 0.66424(11) 0.67265(15) 0.98284(13) 0.0458(6) Uani 1 1 d . . . . .
H26A H 0.642422 0.716634 0.960005 0.055 Uiso 1 1 calc R . . . .
H26B H 0.682900 0.692287 1.025995 0.055 Uiso 1 1 calc R . . . .
C27 C 0.63169(12) 0.60258(18) 0.98945(17) 0.0619(8) Uani 1 1 d . . . . .
H27A H 0.607297 0.620505 1.012242 0.074 Uiso 1 1 calc R . . . .
H27B H 0.612119 0.584701 0.946138 0.074 Uiso 1 1 calc R . . . .
C28 C 0.66107(17) 0.5325(2) 1.0250(3) 0.1075(16) Uani 1 1 d . . . . .
H28A H 0.680758 0.549647 1.067860 0.161 Uiso 1 1 calc GR . . . .
H28B H 0.683937 0.512273 1.001428 0.161 Uiso 1 1 calc GR . . . .
H28C H 0.637608 0.490044 1.028704 0.161 Uiso 1 1 calc GR . . . .
C29 C 0.75067(10) 0.63336(14) 0.98069(12) 0.0408(6) Uani 1 1 d . . . . .
C30 C 0.77215(11) 0.65662(16) 1.04436(12) 0.0483(6) Uani 1 1 d . . . . .
H30 H 0.752757 0.684918 1.066953 0.058 Uiso 1 1 calc R . . . .
C31 C 0.82202(11) 0.63777(16) 1.07381(13) 0.0537(7) Uani 1 1 d . . . . .
H31 H 0.836645 0.655447 1.116564 0.064 Uiso 1 1 calc R . . . .
C32 C 0.85168(11) 0.59466(16) 1.04445(13) 0.0503(7) Uani 1 1 d . . . . .
H32 H 0.885899 0.583250 1.066598 0.060 Uiso 1 1 calc R . . . .
C33 C 0.83082(10) 0.56804(15) 0.98187(13) 0.0446(6) Uani 1 1 d . . . . .
C35 C 0.9148(5) 0.5132(11) 0.9705(11) 0.052(4) Uani 0.446(10) 1 d D U P B 2
H35C H 0.929495 0.558763 0.998751 0.063 Uiso 0.446(10) 1 calc R . P B 2
H35D H 0.927014 0.517397 0.932111 0.063 Uiso 0.446(10) 1 calc R . P B 2
C36 C 0.9370(4) 0.4367(5) 1.0057(4) 0.066(3) Uani 0.446(10) 1 d D U P B 2
H36C H 0.919359 0.390214 0.981106 0.079 Uiso 0.446(10) 1 calc R . P B 2
H36D H 0.973024 0.433124 1.006683 0.079 Uiso 0.446(10) 1 calc R . P B 2
C37 C 0.9337(5) 0.4309(6) 1.0713(5) 0.085(4) Uani 0.446(10) 1 d D U P B 2
H37D H 0.953313 0.474235 1.097121 0.128 Uiso 0.446(10) 1 calc GR . P B 2
H37E H 0.947177 0.379233 1.089630 0.128 Uiso 0.446(10) 1 calc GR . P B 2
H37F H 0.898275 0.435482 1.071155 0.128 Uiso 0.446(10) 1 calc GR . P B 2
C38 C 0.83532(9) 0.48623(15) 0.89278(13) 0.0430(6) Uani 1 1 d . . . . .
C39 C 0.78374(9) 0.50039(14) 0.86204(11) 0.0371(5) Uani 1 1 d . . . . .
C40 C 0.75934(9) 0.56506(14) 0.88410(11) 0.0368(5) Uani 1 1 d . . . . .
C41 C 0.78002(9) 0.58843(14) 0.94883(12) 0.0399(5) Uani 1 1 d . . . . .
C42 C 0.86294(10) 0.43119(16) 0.86502(15) 0.0523(7) Uani 1 1 d . . . . .
H42 H 0.898264 0.424864 0.883624 0.063 Uiso 1 1 calc R . . . .
C43 C 0.83904(10) 0.38830(16) 0.81259(15) 0.0508(7) Uani 1 1 d . . . . .
H43 H 0.858447 0.355034 0.793247 0.061 Uiso 1 1 calc R . . . .
C44 C 0.78594(9) 0.39128(14) 0.78547(13) 0.0418(6) Uani 1 1 d . . . . .
C45 C 0.75730(9) 0.44529(13) 0.81158(11) 0.0360(5) Uani 1 1 d . . . . .
C46 C 0.70487(9) 0.43869(14) 0.79215(11) 0.0362(5) Uani 1 1 d . . . . .
H46 H 0.685474 0.472330 0.811234 0.043 Uiso 1 1 calc R . . . .
C47 C 0.68024(9) 0.38413(14) 0.74556(11) 0.0363(5) Uani 1 1 d . . . . .
C49 C 0.60189(9) 0.40930(16) 0.77294(13) 0.0469(6) Uani 1 1 d . . . . .
C50 C 0.60110(11) 0.3672(2) 0.82731(15) 0.0612(8) Uani 1 1 d . . . . .
H50 H 0.616561 0.316007 0.835187 0.073 Uiso 1 1 calc R . . . .
C51 C 0.57798(14) 0.3991(3) 0.87024(19) 0.0812(11) Uani 1 1 d . . . . .
H51 H 0.577675 0.370492 0.907827 0.097 Uiso 1 1 calc R . . . .
C52 C 0.55557(14) 0.4724(3) 0.8579(2) 0.0885(13) Uani 1 1 d . . . . .
H52 H 0.539197 0.494231 0.887032 0.106 Uiso 1 1 calc R . . . .
C53 C 0.55618(12) 0.5153(2) 0.8043(2) 0.0809(12) Uani 1 1 d . . . . .
H53 H 0.540579 0.566434 0.796749 0.097 Uiso 1 1 calc R . . . .
C54 C 0.58000(11) 0.48334(18) 0.76043(17) 0.0618(8) Uani 1 1 d . . . . .
H54 H 0.580862 0.512338 0.723212 0.074 Uiso 1 1 calc R . . . .
C55 C 0.60237(10) 0.32435(15) 0.68059(12) 0.0441(6) Uani 1 1 d . . . . .
C56 C 0.54970(11) 0.31710(17) 0.66577(14) 0.0533(7) Uani 1 1 d . . . . .
H56 H 0.531586 0.345055 0.690186 0.064 Uiso 1 1 calc R . . . .
C57 C 0.52446(13) 0.26879(19) 0.61523(16) 0.0670(9) Uani 1 1 d . . . . .
H57 H 0.488783 0.264013 0.605150 0.080 Uiso 1 1 calc R . . . .
C58 C 0.55018(14) 0.2268(2) 0.57854(16) 0.0711(9) Uani 1 1 d . . . . .
H58 H 0.532199 0.194619 0.543455 0.085 Uiso 1 1 calc R . . . .
C59 C 0.60133(13) 0.23273(18) 0.59396(14) 0.0602(8) Uani 1 1 d . . . . .
H59 H 0.619030 0.203496 0.569742 0.072 Uiso 1 1 calc R . . . .
C60 C 0.62862(11) 0.28108(15) 0.64486(12) 0.0453(6) Uani 1 1 d . . . . .
C61 C 0.68320(11) 0.28507(14) 0.66001(12) 0.0438(6) Uani 1 1 d . . . . .
C63 C 0.70892(10) 0.33752(14) 0.71402(12) 0.0401(6) Uani 1 1 d . . . . .
C64 C 0.76078(10) 0.34115(15) 0.73545(12) 0.0420(6) Uani 1 1 d . . . . .
H64 H 0.780039 0.308412 0.715503 0.050 Uiso 1 1 calc R . . . .
N70 N 0.56407(18) 0.5066(3) 0.5965(2) 0.1224(15) Uani 1 1 d . . . . .
C71 C 0.54339(16) 0.5578(3) 0.5650(2) 0.0827(11) Uani 1 1 d . . . . .
C72 C 0.51816(16) 0.6214(3) 0.5240(2) 0.0980(13) Uani 1 1 d . . . . .
H72A H 0.492166 0.644583 0.541212 0.147 Uiso 1 1 calc GR . . . .
H72B H 0.502358 0.600199 0.480939 0.147 Uiso 1 1 calc GR . . . .
H72C H 0.542731 0.662759 0.521711 0.147 Uiso 1 1 calc GR . . . .

loop_
_atom_site_aniso_label
_atom_site_aniso_U_11
_atom_site_aniso_U_22
_atom_site_aniso_U_33
_atom_site_aniso_U_23
_atom_site_aniso_U_13
_atom_site_aniso_U_12
P1 0.0429(4) 0.0789(5) 0.0445(4) 0.0064(4) 0.0060(3) 0.0077(4)
F2 0.0717(13) 0.134(2) 0.0743(14) -0.0014(14) -0.0092(11) -0.0218(13)
F3 0.0669(13) 0.156(2) 0.0653(13) -0.0360(14) -0.0008(10) 0.0027(14)
F4 0.166(18) 0.24(2) 0.072(6) 0.023(9) 0.020(8) -0.110(16)
F5 0.075(8) 0.126(11) 0.154(12) -0.063(10) -0.005(7) 0.031(7)
F6 0.149(12) 0.177(16) 0.053(5) 0.026(6) 0.025(5) -0.051(12)
F7 0.074(8) 0.163(16) 0.210(15) -0.053(13) 0.012(8) 0.055(9)
F8 0.097(4) 0.088(3) 0.126(6) 0.052(3) 0.011(3) -0.005(3)
F9 0.068(3) 0.142(6) 0.075(3) -0.035(4) 0.023(2) 0.008(3)
F10 0.139(4) 0.102(4) 0.106(6) 0.050(3) 0.025(4) 0.037(3)
F11 0.065(2) 0.115(4) 0.105(3) -0.011(3) 0.043(2) 0.003(3)
O19 0.0526(12) 0.1053(17) 0.0430(11) 0.0185(12) 0.0065(9) 0.0135(12)
O62 0.0777(14) 0.0485(10) 0.0426(10) -0.0038(9) 0.0218(10) 0.0157(10)
N5 0.0458(12) 0.0409(11) 0.0374(11) 0.0001(9) 0.0147(9) 0.0053(9)
N25 0.0468(12) 0.0389(10) 0.0339(10) -0.0021(9) 0.0118(9) -0.0059(9)
N34 0.0372(11) 0.0446(11) 0.0510(13) 0.0095(11) 0.0025(10) -0.0031(9)
N48 0.0406(11) 0.0395(10) 0.0366(11) -0.0062(9) 0.0065(9) 0.0011(9)
C36B 0.044(4) 0.074(4) 0.059(4) 0.022(4) 0.009(3) 0.018(3)
C1 0.0355(12) 0.0331(11) 0.0348(12) 0.0021(10) 0.0087(10) -0.0046(9)
C37B 0.060(5) 0.103(6) 0.129(7) 0.032(5) 0.006(5) 0.022(4)
C2 0.0382(13) 0.0313(11) 0.0349(12) 0.0008(10) 0.0093(10) -0.0006(9)
C3 0.0351(12) 0.0332(11) 0.0361(12) 0.0031(10) 0.0068(10) 0.0016(9)
C35B 0.041(4) 0.060(5) 0.059(9) 0.005(5) -0.001(4) 0.002(3)
C4 0.0416(13) 0.0326(11) 0.0364(12) -0.0019(10) 0.0113(11) 0.0000(10)
C6 0.0440(14) 0.0420(12) 0.0394(13) -0.0021(11) 0.0167(11) 0.0020(11)
C7 0.0497(17) 0.0490(15) 0.071(2) -0.0142(15) 0.0191(15) -0.0018(13)
C8 0.0510(19) 0.078(2) 0.087(2) -0.029(2) 0.0148(18) -0.0080(16)
C9 0.0474(17) 0.084(2) 0.066(2) -0.0081(18) 0.0124(15) 0.0107(16)
C10 0.0556(17) 0.0552(16) 0.0578(17) 0.0007(14) 0.0184(14) 0.0100(14)
C11 0.0486(15) 0.0434(14) 0.0486(15) -0.0054(12) 0.0115(12) 0.0027(12)
C12 0.0582(16) 0.0348(12) 0.0382(13) -0.0010(11) 0.0180(12) 0.0005(11)
C13 0.0700(19) 0.0478(15) 0.0500(16) 0.0026(13) 0.0283(15) 0.0120(13)
C14 0.092(2) 0.0526(16) 0.0496(17) -0.0021(14) 0.0380(17) 0.0096(16)
C15 0.093(2) 0.0516(16) 0.0393(15) -0.0018(13) 0.0241(16) 0.0011(16)
C16 0.0713(19) 0.0513(15) 0.0346(14) -0.0008(12) 0.0116(13) -0.0017(14)
C17 0.0578(16) 0.0417(13) 0.0359(13) -0.0007(11) 0.0132(12) -0.0027(12)
C18 0.0481(15) 0.0508(14) 0.0372(13) 0.0035(12) 0.0068(12) -0.0014(12)
C19 0.0420(13) 0.0396(12) 0.0356(13) 0.0013(11) 0.0093(11) 0.0003(10)
C20 0.0376(13) 0.0402(12) 0.0400(13) 0.0021(11) 0.0066(11) 0.0024(10)
C21 0.0385(13) 0.0347(12) 0.0376(13) -0.0007(10) 0.0074(10) -0.0014(10)
C22 0.0376(13) 0.0430(13) 0.0411(13) -0.0022(11) 0.0097(11) 0.0002(11)
C23 0.0421(14) 0.0428(13) 0.0425(14) -0.0027(11) 0.0157(11) 0.0002(11)
C24 0.0436(13) 0.0322(11) 0.0378(13) -0.0020(10) 0.0131(11) -0.0044(10)
C26 0.0584(16) 0.0438(13) 0.0385(13) -0.0048(12) 0.0192(12) -0.0030(12)
C27 0.070(2) 0.0533(16) 0.074(2) -0.0062(16) 0.0405(18) -0.0087(15)
C28 0.114(3) 0.065(2) 0.173(5) 0.041(3) 0.088(4) 0.013(2)
C29 0.0490(15) 0.0363(12) 0.0356(13) 0.0033(11) 0.0096(11) -0.0096(11)
C30 0.0621(18) 0.0423(13) 0.0381(14) 0.0012(12) 0.0102(13) -0.0119(12)
C31 0.068(2) 0.0459(14) 0.0381(14) 0.0038(12) 0.0000(14) -0.0149(14)
C32 0.0525(16) 0.0418(13) 0.0457(15) 0.0066(12) -0.0036(13) -0.0092(12)
C33 0.0450(14) 0.0378(12) 0.0450(14) 0.0110(12) 0.0031(12) -0.0080(11)
C35 0.041(6) 0.050(5) 0.051(8) -0.001(5) -0.010(4) 0.000(4)
C36 0.050(5) 0.068(5) 0.073(6) 0.008(4) 0.009(4) 0.012(4)
C37 0.086(9) 0.075(6) 0.108(7) 0.017(6) 0.048(7) 0.012(5)
C38 0.0379(13) 0.0402(13) 0.0483(15) 0.0090(12) 0.0078(11) -0.0026(10)
C39 0.0359(12) 0.0368(12) 0.0390(13) 0.0087(11) 0.0109(10) -0.0006(10)
C40 0.0364(13) 0.0362(11) 0.0371(12) 0.0051(10) 0.0094(10) -0.0061(10)
C41 0.0437(14) 0.0379(12) 0.0360(13) 0.0066(11) 0.0077(11) -0.0097(11)
C42 0.0346(14) 0.0488(14) 0.0709(19) 0.0099(15) 0.0108(14) 0.0081(12)
C43 0.0465(15) 0.0408(13) 0.0684(19) 0.0055(14) 0.0216(14) 0.0070(12)
C44 0.0420(14) 0.0359(12) 0.0502(15) 0.0078(11) 0.0172(12) 0.0043(10)
C45 0.0396(13) 0.0326(11) 0.0365(12) 0.0061(10) 0.0118(10) 0.0016(10)
C46 0.0394(13) 0.0339(11) 0.0362(12) 0.0010(10) 0.0120(10) 0.0011(10)
C47 0.0418(13) 0.0339(11) 0.0337(12) 0.0044(10) 0.0114(10) 0.0035(10)
C49 0.0351(13) 0.0524(15) 0.0514(16) -0.0156(13) 0.0093(12) -0.0041(11)
C50 0.0528(17) 0.078(2) 0.0568(18) -0.0121(17) 0.0227(15) -0.0116(15)
C51 0.066(2) 0.114(3) 0.075(2) -0.027(2) 0.037(2) -0.018(2)
C52 0.054(2) 0.119(3) 0.103(3) -0.054(3) 0.039(2) -0.023(2)
C53 0.0417(17) 0.078(2) 0.118(3) -0.048(2) 0.015(2) -0.0026(16)
C54 0.0469(16) 0.0561(17) 0.076(2) -0.0222(16) 0.0077(15) 0.0010(13)
C55 0.0532(15) 0.0357(12) 0.0376(13) -0.0025(11) 0.0037(12) 0.0003(11)
C56 0.0505(16) 0.0464(14) 0.0539(16) -0.0085(13) 0.0002(13) 0.0019(12)
C57 0.0620(19) 0.0579(17) 0.066(2) -0.0156(16) -0.0055(16) -0.0009(15)
C58 0.078(2) 0.0617(19) 0.060(2) -0.0218(17) -0.0030(17) -0.0023(17)
C59 0.080(2) 0.0471(15) 0.0478(16) -0.0104(13) 0.0081(15) 0.0028(15)
C60 0.0601(17) 0.0363(12) 0.0350(13) -0.0006(11) 0.0065(12) 0.0055(12)
C61 0.0663(18) 0.0329(12) 0.0331(12) 0.0053(11) 0.0158(12) 0.0107(12)
C63 0.0534(15) 0.0325(11) 0.0368(13) 0.0046(10) 0.0165(12) 0.0047(10)
C64 0.0472(15) 0.0371(12) 0.0466(14) 0.0033(11) 0.0210(12) 0.0063(11)
N70 0.134(4) 0.120(3) 0.125(4) 0.016(3) 0.056(3) -0.012(3)
C71 0.077(3) 0.096(3) 0.083(3) -0.016(3) 0.035(2) -0.020(2)
C72 0.079(3) 0.109(3) 0.104(3) -0.012(3) 0.021(3) -0.009(3)

loop_
_atom_type_symbol
_atom_type_description
_atom_type_scat_dispersion_real
_atom_type_scat_dispersion_imag
_atom_type_scat_source
C C 0.0181 0.0091 'International Tables Vol C Tables 4.2.6.8 and 6.1.1.4'
H H 0.0000 0.0000 'International Tables Vol C Tables 4.2.6.8 and 6.1.1.4'
F F 0.0727 0.0534 'International Tables Vol C Tables 4.2.6.8 and 6.1.1.4'
N N 0.0311 0.0180 'International Tables Vol C Tables 4.2.6.8 and 6.1.1.4'
O O 0.0492 0.0322 'International Tables Vol C Tables 4.2.6.8 and 6.1.1.4'
P P 0.2955 0.4335 'International Tables Vol C Tables 4.2.6.8 and 6.1.1.4'

loop_
_exptl_crystal_face_index_h
_exptl_crystal_face_index_k
_exptl_crystal_face_index_l
_exptl_crystal_face_perp_dist
0 -1 1 0.0604
0 1 -2 0.0518
0 1 1 0.0259
1 0 0 0.0040
-1 0 0 0.0049
0 0 1 0.0221
0 -2 -1 0.0624
1 -1 -2 0.0592

loop_
_geom_angle_atom_site_label_1
_geom_angle_atom_site_label_2
_geom_angle_atom_site_label_3
_geom_angle
F2 P1 F3 179.11(16)
F2 P1 F7 95.6(5)
F2 P1 F10 87.2(3)
F2 P1 F11 85.5(3)
F4 P1 F2 87.6(6)
F4 P1 F3 93.3(6)
F4 P1 F7 91.6(9)
F5 P1 F2 84.3(5)
F5 P1 F3 95.7(5)
F5 P1 F4 89.0(9)
F5 P1 F6 92.2(8)
F5 P1 F7 179.3(9)
F6 P1 F2 97.5(4)
F6 P1 F3 81.6(4)
F6 P1 F4 174.8(7)
F6 P1 F7 87.1(8)
F7 P1 F3 84.4(5)
F8 P1 F2 91.9(3)
F8 P1 F3 88.8(3)
F8 P1 F9 91.6(3)
F8 P1 F10 179.0(4)
F8 P1 F11 91.6(3)
F9 P1 F2 95.4(3)
F9 P1 F3 85.0(3)
F9 P1 F10 88.9(3)
F9 P1 F11 176.7(4)
F10 P1 F3 92.0(3)
F11 P1 F3 94.1(3)
F11 P1 F10 88.0(3)
C4 N5 C6 120.4(2)
C4 N5 C12 121.2(2)
C12 N5 C6 118.4(2)
C24 N25 C26 120.1(2)
C24 N25 C29 120.0(2)
C29 N25 C26 119.9(2)
C33 N34 C35B 112.7(9)
C33 N34 C35 125.7(11)
C38 N34 C35B 126.0(9)
C38 N34 C33 120.7(2)
C38 N34 C35 113.6(11)
C47 N48 C49 118.19(19)
C47 N48 C55 121.4(2)
C55 N48 C49 120.0(2)
H36A C36B H36B 108.1
C37B C36B H36A 109.5
C37B C36B H36B 109.5
C37B C36B C35B 110.7(7)
C35B C36B H36A 109.5
C35B C36B H36B 109.5
C24 C1 C2 118.2(2)
C24 C1 C40 118.0(2)
C40 C1 C2 123.6(2)
C36B C37B H37A 109.5
C36B C37B H37B 109.5
C36B C37B H37C 109.5
H37A C37B H37B 109.5
H37A C37B H37C 109.5
H37B C37B H37C 109.5
C3 C2 C1 122.5(2)
C3 C2 C21 118.3(2)
C21 C2 C1 119.0(2)
C2 C3 H3 119.1
C2 C3 C4 121.9(2)
C4 C3 H3 119.1
N34 C35B C36B 109.4(8)
N34 C35B H35A 109.8
N34 C35B H35B 109.8
C36B C35B H35A 109.8
C36B C35B H35B 109.8
H35A C35B H35B 108.2
N5 C4 C3 120.6(2)
N5 C4 C19 120.0(2)
C3 C4 C19 119.4(2)
C7 C6 N5 119.4(2)
C7 C6 C11 120.5(3)
C11 C6 N5 120.0(2)
C6 C7 H7 120.4
C6 C7 C8 119.1(3)
C8 C7 H7 120.4
C7 C8 H8 119.8
C9 C8 C7 120.4(3)
C9 C8 H8 119.8
C8 C9 H9 120.0
C10 C9 C8 119.9(3)
C10 C9 H9 120.0
C9 C10 H10 119.9
C9 C10 C11 120.2(3)
C11 C10 H10 119.9
C6 C11 H11 120.1
C10 C11 C6 119.8(3)
C10 C11 H11 120.1
C13 C12 N5 120.4(3)
C13 C12 C17 119.3(2)
C17 C12 N5 120.3(2)
C12 C13 H13 120.1
C14 C13 C12 119.9(3)
C14 C13 H13 120.1
C13 C14 H14 119.3
C13 C14 C15 121.4(3)
C15 C14 H14 119.3
C14 C15 H15 120.3
C16 C15 C14 119.4(3)
C16 C15 H15 120.3
C15 C16 H16 119.7
C15 C16 C17 120.6(3)
C17 C16 H16 119.7
C12 C17 C16 119.4(3)
C12 C17 C18 121.7(2)
C16 C17 C18 118.9(3)
O19 C18 C17 121.9(2)
O19 C18 C19 122.8(2)
C17 C18 C19 115.3(2)
C4 C19 C18 121.4(2)
C20 C19 C4 119.0(2)
C20 C19 C18 119.6(2)
C19 C20 H20 119.1
C19 C20 C21 121.8(2)
C21 C20 H20 119.1
C2 C21 C22 119.1(2)
C20 C21 C2 119.5(2)
C20 C21 C22 121.4(2)
C21 C22 H22 119.1
C23 C22 C21 121.9(2)
C23 C22 H22 119.1
C22 C23 H23 119.8
C22 C23 C24 120.4(2)
C24 C23 H23 119.8
N25 C24 C1 120.5(2)
N25 C24 C23 119.8(2)
C1 C24 C23 119.7(2)
N25 C26 H26A 109.3
N25 C26 H26B 109.3
N25 C26 C27 111.7(2)
H26A C26 H26B 107.9
C27 C26 H26A 109.3
C27 C26 H26B 109.3
C26 C27 H27A 108.8
C26 C27 H27B 108.8
H27A C27 H27B 107.7
C28 C27 C26 113.8(3)
C28 C27 H27A 108.8
C28 C27 H27B 108.8
C27 C28 H28A 109.5
C27 C28 H28B 109.5
C27 C28 H28C 109.5
H28A C28 H28B 109.5
H28A C28 H28C 109.5
H28B C28 H28C 109.5
N25 C29 C30 122.5(2)
N25 C29 C41 118.1(2)
C30 C29 C41 119.3(2)
C29 C30 H30 120.6
C31 C30 C29 118.8(3)
C31 C30 H30 120.6
C30 C31 H31 118.3
C32 C31 C30 123.4(3)
C32 C31 H31 118.3
C31 C32 H32 120.5
C31 C32 C33 119.1(3)
C33 C32 H32 120.5
N34 C33 C41 118.4(2)
C32 C33 N34 122.1(2)
C32 C33 C41 119.4(3)
N34 C35 H35C 107.3
N34 C35 H35D 107.3
N34 C35 C36 120.0(11)
H35C C35 H35D 106.9
C36 C35 H35C 107.3
C36 C35 H35D 107.3
C35 C36 H36C 108.6
C35 C36 H36D 108.6
H36C C36 H36D 107.6
C37 C36 C35 114.6(12)
C37 C36 H36C 108.6
C37 C36 H36D 108.6
C36 C37 H37D 109.5
C36 C37 H37E 109.5
C36 C37 H37F 109.5
H37D C37 H37E 109.5
H37D C37 H37F 109.5
H37E C37 H37F 109.5
N34 C38 C39 120.0(2)
N34 C38 C42 120.3(2)
C39 C38 C42 119.6(2)
C38 C39 C40 118.5(2)
C38 C39 C45 118.2(2)
C40 C39 C45 123.2(2)
C39 C40 C1 127.2(2)
C41 C40 C1 116.2(2)
C41 C40 C39 116.6(2)
C29 C41 C33 119.8(2)
C40 C41 C29 120.4(2)
C40 C41 C33 119.8(2)
C38 C42 H42 119.8
C43 C42 C38 120.4(2)
C43 C42 H42 119.8
C42 C43 H43 118.9
C42 C43 C44 122.2(3)
C44 C43 H43 118.9
C43 C44 C45 118.9(2)
C64 C44 C43 122.1(2)
C64 C44 C45 118.9(2)
C44 C45 C39 119.0(2)
C46 C45 C39 122.2(2)
C46 C45 C44 118.5(2)
C45 C46 H46 119.2
C47 C46 C45 121.6(2)
C47 C46 H46 119.2
N48 C47 C63 120.1(2)
C46 C47 N48 120.6(2)
C46 C47 C63 119.2(2)
C50 C49 N48 118.1(2)
C54 C49 N48 120.8(3)
C54 C49 C50 121.1(3)
C49 C50 H50 119.8
C51 C50 C49 120.4(3)
C51 C50 H50 119.8
C50 C51 H51 120.5
C52 C51 C50 119.1(4)
C52 C51 H51 120.5
C51 C52 H52 119.3
C51 C52 C53 121.4(3)
C53 C52 H52 119.3
C52 C53 H53 120.1
C52 C53 C54 119.9(4)
C54 C53 H53 120.1
C49 C54 C53 118.2(4)
C49 C54 H54 120.9
C53 C54 H54 120.9
N48 C55 C56 119.9(2)
N48 C55 C60 120.6(2)
C56 C55 C60 119.5(2)
C55 C56 H56 120.4
C57 C56 C55 119.2(3)
C57 C56 H56 120.4
C56 C57 H57 119.2
C56 C57 C58 121.6(3)
C58 C57 H57 119.2
C57 C58 H58 120.6
C59 C58 C57 118.9(3)
C59 C58 H58 120.6
C58 C59 H59 119.2
C58 C59 C60 121.6(3)
C60 C59 H59 119.2
C55 C60 C61 121.2(2)
C59 C60 C55 119.1(3)
C59 C60 C61 119.7(2)
O62 C61 C60 122.6(2)
O62 C61 C63 121.2(3)
C60 C61 C63 116.2(2)
C47 C63 C61 120.2(2)
C64 C63 C47 118.8(2)
C64 C63 C61 121.0(2)
C44 C64 H64 119.0
C63 C64 C44 122.1(2)
C63 C64 H64 119.0
N70 C71 C72 178.2(5)
C71 C72 H72A 109.5
C71 C72 H72B 109.5
C71 C72 H72C 109.5
H72A C72 H72B 109.5
H72A C72 H72C 109.5
H72B C72 H72C 109.5

loop_
_geom_bond_atom_site_label_1
_geom_bond_atom_site_label_2
_geom_bond_distance
P1 F2 1.573(2)
P1 F3 1.594(2)
P1 F4 1.571(10)
P1 F5 1.549(9)
P1 F6 1.560(8)
P1 F7 1.580(9)
P1 F8 1.530(5)
P1 F9 1.570(5)
P1 F10 1.590(5)
P1 F11 1.578(4)
O19 C18 1.226(3)
O62 C61 1.240(3)
N5 C4 1.392(3)
N5 C6 1.444(3)
N5 C12 1.408(3)
N25 C24 1.377(3)
N25 C26 1.482(3)
N25 C29 1.394(3)
N34 C35B 1.487(10)
N34 C33 1.393(4)
N34 C35 1.495(12)
N34 C38 1.375(3)
N48 C47 1.390(3)
N48 C49 1.453(3)
N48 C55 1.393(3)
C36B H36A 0.9900
C36B H36B 0.9900
C36B C37B 1.481(9)
C36B C35B 1.529(11)
C1 C2 1.458(3)
C1 C24 1.414(3)
C1 C40 1.434(3)
C37B H37A 0.9800
C37B H37B 0.9800
C37B H37C 0.9800
C2 C3 1.393(3)
C2 C21 1.422(3)
C3 H3 0.9500
C3 C4 1.394(3)
C35B H35A 0.9900
C35B H35B 0.9900
C4 C19 1.412(3)
C6 C7 1.379(4)
C6 C11 1.381(4)
C7 H7 0.9500
C7 C8 1.389(4)
C8 H8 0.9500
C8 C9 1.378(5)
C9 H9 0.9500
C9 C10 1.376(4)
C10 H10 0.9500
C10 C11 1.380(4)
C11 H11 0.9500
C12 C13 1.396(4)
C12 C17 1.401(4)
C13 H13 0.9500
C13 C14 1.380(4)
C14 H14 0.9500
C14 C15 1.382(5)
C15 H15 0.9500
C15 C16 1.374(4)
C16 H16 0.9500
C16 C17 1.408(4)
C17 C18 1.458(4)
C18 C19 1.476(3)
C19 C20 1.384(3)
C20 H20 0.9500
C20 C21 1.395(3)
C21 C22 1.426(3)
C22 H22 0.9500
C22 C23 1.353(3)
C23 H23 0.9500
C23 C24 1.432(3)
C26 H26A 0.9900
C26 H26B 0.9900
C26 C27 1.508(4)
C27 H27A 0.9900
C27 H27B 0.9900
C27 C28 1.507(5)
C28 H28A 0.9800
C28 H28B 0.9800
C28 H28C 0.9800
C29 C30 1.398(4)
C29 C41 1.422(4)
C30 H30 0.9500
C30 C31 1.380(4)
C31 H31 0.9500
C31 C32 1.377(4)
C32 H32 0.9500
C32 C33 1.392(4)
C33 C41 1.424(4)
C35 H35C 0.9900
C35 H35D 0.9900
C35 C36 1.527(12)
C36 H36C 0.9900
C36 H36D 0.9900
C36 C37 1.459(11)
C37 H37D 0.9800
C37 H37E 0.9800
C37 H37F 0.9800
C38 C39 1.411(3)
C38 C42 1.434(4)
C39 C40 1.427(3)
C39 C45 1.460(3)
C40 C41 1.416(3)
C42 H42 0.9500
C42 C43 1.350(4)
C43 H43 0.9500
C43 C44 1.417(4)
C44 C45 1.421(3)
C44 C64 1.393(4)
C45 C46 1.393(3)
C46 H46 0.9500
C46 C47 1.389(3)
C47 C63 1.420(3)
C49 C50 1.382(4)
C49 C54 1.370(4)
C50 H50 0.9500
C50 C51 1.381(4)
C51 H51 0.9500
C51 C52 1.364(6)
C52 H52 0.9500
C52 C53 1.375(6)
C53 H53 0.9500
C53 C54 1.409(5)
C54 H54 0.9500
C55 C56 1.403(4)
C55 C60 1.405(4)
C56 H56 0.9500
C56 C57 1.383(4)
C57 H57 0.9500
C57 C58 1.400(5)
C58 H58 0.9500
C58 C59 1.360(5)
C59 H59 0.9500
C59 C60 1.405(4)
C60 C61 1.450(4)
C61 C63 1.476(4)
C63 C64 1.376(4)
C64 H64 0.9500
N70 C71 1.143(6)
C71 C72 1.434(6)
C72 H72A 0.9800
C72 H72B 0.9800
C72 H72C 0.9800

loop_
_exptl_oxdiff_crystal_face_indexfrac_h
_exptl_oxdiff_crystal_face_indexfrac_k
_exptl_oxdiff_crystal_face_indexfrac_l
_exptl_oxdiff_crystal_face_x
_exptl_oxdiff_crystal_face_y
_exptl_oxdiff_crystal_face_z
0.0101 -1.0015 0.9961 -0.0172 0.0185 0.1154
-0.0115 1.0039 -1.9953 0.0689 0.0101 -0.1596
-0.0073 0.9966 1.0022 -0.0862 -0.0758 -0.0270
0.9990 0.0025 -0.0004 -0.0455 0.0361 -0.0020
-0.9990 -0.0025 0.0004 0.0455 -0.0361 0.0020
0.0014 -0.0024 0.9992 -0.0517 -0.0286 0.0442
0.0160 -1.9956 -1.0052 0.1207 0.1229 0.0981
1.0050 -0.9916 -2.0018 0.0924 0.1406 -0.0193
